data_1520329
loop_
_publ_author_name
'Murphy, Patrick J.'
'Horton, Peter N.'
'Hursthouse, Michael B.'

_publ_section_title
;
 C12H18F3N3O3
;
_journal_name_full 'Crystal Structure Report Archive'
_journal_page_first 1048
_journal_year 2009
_chemical_formula_sum 'C12 H18 F3 N3 O3'
_chemical_formula_weight 309.29
_space_group_IT_number 2
_symmetry_cell_setting triclinic
_symmetry_space_group_name_Hall '-P 1'
_symmetry_space_group_name_H-M 'P -1'
_atom_sites_solution_hydrogens geom
_atom_sites_solution_primary direct
_atom_sites_solution_secondary difmap
_cell_angle_alpha 95.866(3)
_cell_angle_beta 107.215(4)
_cell_angle_gamma 114.500(4)
_cell_formula_units_Z 2
_cell_length_a 7.9832(6)
_cell_length_b 8.8773(7)
_cell_length_c 12.1929(10)
_cell_measurement_reflns_used 3171
_cell_measurement_temperature 120(2)
_cell_measurement_theta_max 27.485
_cell_measurement_theta_min 2.910
_cell_volume 725.49(11)
_computing_cell_refinement 'DENZO (Otwinowski & Minor, 1997) & COLLECT (Hooft, R.W.W., 1998)'
_computing_data_collection 'COLLECT (Hooft, R.W.W., 1998)'
_computing_data_reduction 'DENZO (Otwinowski & Minor, 1997) & COLLECT (Hooft, R.W.W., 1998)'
_computing_molecular_graphics 'ORTEP3 for Windows (Farrugia, 1997)'
_computing_publication_material 'WinGX (Farrugia, 1999)'
_computing_structure_refinement 'SHELXL-97 (Sheldrick, 2008)'
_computing_structure_solution 'SHELXS-97 (Sheldrick, 2008)'
_diffrn_ambient_temperature 120(2)
_diffrn_measured_fraction_theta_full 0.991
_diffrn_measured_fraction_theta_max 0.991
_diffrn_measurement_device_type 'Bruker-Nonius APEX II CCD camera on \k-goniostat'
_diffrn_measurement_method '\f & \w scans'
_diffrn_radiation_monochromator '10cm confocal mirrors'
_diffrn_radiation_source 'Bruker-Nonius FR591 rotating anode'
_diffrn_radiation_type MoK\a
_diffrn_radiation_wavelength 0.71073
_diffrn_reflns_av_R_equivalents 0.0487
_diffrn_reflns_av_sigmaI/netI 0.0538
_diffrn_reflns_limit_h_max 9
_diffrn_reflns_limit_h_min -10
_diffrn_reflns_limit_k_max 11
_diffrn_reflns_limit_k_min -11
_diffrn_reflns_limit_l_max 15
_diffrn_reflns_limit_l_min -15
_diffrn_reflns_number 12761
_diffrn_reflns_theta_full 27.48
_diffrn_reflns_theta_max 27.48
_diffrn_reflns_theta_min 2.93
_exptl_absorpt_coefficient_mu 0.127
_exptl_absorpt_correction_T_max 0.9937
_exptl_absorpt_correction_T_min 0.9849
_exptl_absorpt_correction_type multi-scan
_exptl_absorpt_process_details 'SADABS 2007/2 (Sheldrick, G.M., 2007)'
_exptl_crystal_colour Colourless
_exptl_crystal_density_diffrn 1.416
_exptl_crystal_density_method 'not measured'
_exptl_crystal_description 'Cut Blade'
_exptl_crystal_F_000 324
_exptl_crystal_size_max 0.12
_exptl_crystal_size_mid 0.08
_exptl_crystal_size_min 0.05
_refine_diff_density_max 0.319
_refine_diff_density_min -0.254
_refine_diff_density_rms 0.052
_refine_ls_extinction_method none
_refine_ls_goodness_of_fit_ref 1.151
_refine_ls_hydrogen_treatment constr
_refine_ls_matrix_type full
_refine_ls_number_parameters 222
_refine_ls_number_reflns 3301
_refine_ls_number_restraints 124
_refine_ls_restrained_S_all 1.193
_refine_ls_R_factor_all 0.1279
_refine_ls_R_factor_gt 0.0792
_refine_ls_shift/su_max 0.000
_refine_ls_shift/su_mean 0.000
_refine_ls_structure_factor_coef Fsqd
_refine_ls_weighting_details 'calc w=1/[\s^2^(Fo^2^)+(0.0001P)^2^+0.8965P] where P=(Fo^2^+2Fc^2^)/3'
_refine_ls_weighting_scheme calc
_refine_ls_wR_factor_gt 0.1219
_refine_ls_wR_factor_ref 0.1416
_reflns_number_gt 2183
_reflns_number_total 3301
_reflns_threshold_expression >2sigma(I)
_cod_data_source_file eCrystal-1048.cif
_cod_data_source_block 2009src1065
_cod_depositor_comments
;
Citation :
Murphy, Patrick J. and Horton, Peter N. and 
Hursthouse, Michael B. (2009) 
University of Southampton, Crystal Structure Report Archive. 
(doi:10.5258/ecrystals/1048)

More at:
http://ecrystals.chem.soton.ac.uk/1048/
;
_cod_original_cell_volume 725.49(10)
_cod_original_sg_symbol_H-M P-1
_cod_database_code 1520329

loop_
_symmetry_equiv_pos_as_xyz
'x, y, z'
'-x, -y, -z'

loop_
_atom_site_label
_atom_site_type_symbol
_atom_site_fract_x
_atom_site_fract_y
_atom_site_fract_z
_atom_site_U_iso_or_equiv
_atom_site_adp_type
_atom_site_occupancy
_atom_site_symmetry_multiplicity
_atom_site_calc_flag
_atom_site_refinement_flags
_atom_site_disorder_assembly
_atom_site_disorder_group
C1 C 0.4244(4) 0.2482(3) 0.5322(2) 0.0305(6) Uani 1 1 d . . .
C2 C 0.6691(4) 0.3793(4) 0.4599(3) 0.0399(7) Uani 1 1 d . . .
H2A H 0.7117 0.4982 0.4522 0.048 Uiso 1 1 calc R . .
H2B H 0.7032 0.3178 0.4048 0.048 Uiso 1 1 calc R . .
C3 C 0.7655(4) 0.3769(4) 0.5891(3) 0.0347(7) Uani 1 1 d . . .
H3 H 0.8549 0.4969 0.6398 0.042 Uiso 1 1 calc R . .
C4 C 0.8778(5) 0.2735(5) 0.6039(3) 0.0494(9) Uani 1 1 d . . .
H4A H 1.0028 0.3353 0.5908 0.059 Uiso 1 1 calc R . .
H4B H 0.7968 0.1616 0.5438 0.059 Uiso 1 1 calc R . .
C5 C 0.9250(5) 0.2444(5) 0.7283(3) 0.0527(9) Uani 1 1 d . . .
H5A H 0.9961 0.1751 0.7363 0.063 Uiso 1 1 calc R . .
H5B H 1.0123 0.3560 0.7884 0.063 Uiso 1 1 calc R . .
C6 C 0.7341(5) 0.1520(4) 0.7504(3) 0.0466(8) Uani 1 1 d . . .
H6A H 0.7674 0.1354 0.8317 0.056 Uiso 1 1 calc R . .
H6B H 0.6518 0.0373 0.6935 0.056 Uiso 1 1 calc R . .
C7 C 0.6139(4) 0.2501(4) 0.7370(3) 0.0348(7) Uani 1 1 d . . .
H7 H 0.4788 0.1718 0.7343 0.042 Uiso 1 1 calc R . .
C8 C 0.7074(4) 0.4085(4) 0.8405(3) 0.0362(7) Uani 1 1 d . . .
H8A H 0.7408 0.3752 0.9159 0.043 Uiso 1 1 calc R . .
H8B H 0.8331 0.4935 0.8372 0.043 Uiso 1 1 calc R . .
C9 C 0.5787(5) 0.4930(4) 0.8424(3) 0.0409(7) Uani 1 1 d . . .
C10 C 0.6677(5) 0.6527(5) 0.9402(3) 0.0524(9) Uani 1 1 d . . .
H10A H 0.5684 0.6918 0.9363 0.079 Uiso 1 1 calc R . .
H10B H 0.7824 0.7423 0.9310 0.079 Uiso 1 1 calc R . .
H10C H 0.7103 0.6281 1.0173 0.079 Uiso 1 1 calc R . .
N1 N 0.5920(3) 0.2964(3) 0.6237(2) 0.0324(6) Uani 1 1 d . . .
N2 N 0.4575(4) 0.2911(3) 0.4366(2) 0.0401(6) Uani 1 1 d . . .
H2 H 0.3635 0.2691 0.3680 0.048 Uiso 1 1 calc R . .
N3 N 0.2431(3) 0.1646(3) 0.5322(2) 0.0349(6) Uani 1 1 d . . .
H3A H 0.2265 0.1364 0.5967 0.042 Uiso 1 1 calc R . .
H3B H 0.1392 0.1372 0.4676 0.042 Uiso 1 1 calc R . .
O1 O 0.4109(3) 0.4335(3) 0.7697(2) 0.0555(7) Uani 1 1 d . . .
C11 C -0.0525(4) 0.1369(4) 0.2489(3) 0.0333(7) Uani 1 1 d D . .
O11 O 0.1134(3) 0.2274(3) 0.24774(19) 0.0446(6) Uani 1 1 d . A .
O12 O -0.0974(3) 0.0638(3) 0.32452(19) 0.0482(6) Uani 1 1 d . A .
C12 C -0.2358(17) 0.1175(16) 0.1479(10) 0.0463(10) Uani 0.441(10) 1 d PDU A 1
F11 F -0.3441(14) 0.1720(16) 0.1852(5) 0.086(3) Uani 0.441(10) 1 d PDU A 1
F12 F -0.1907(10) 0.1943(14) 0.0672(8) 0.083(3) Uani 0.441(10) 1 d PDU A 1
F13 F -0.3638(18) -0.0435(12) 0.0938(10) 0.081(4) Uani 0.441(10) 1 d PDU A 1
C212 C -0.2217(14) 0.1185(13) 0.1387(8) 0.0463(10) Uani 0.559(10) 1 d PDU A 2
F211 F -0.2359(11) 0.2600(8) 0.1443(8) 0.102(3) Uani 0.559(10) 1 d PDU A 2
F212 F -0.1949(10) 0.0877(13) 0.0386(5) 0.091(2) Uani 0.559(10) 1 d PDU A 2
F213 F -0.3920(11) -0.0103(12) 0.1200(8) 0.092(3) Uani 0.559(10) 1 d PDU A 2

loop_
_atom_site_aniso_label
_atom_site_aniso_U_11
_atom_site_aniso_U_22
_atom_site_aniso_U_33
_atom_site_aniso_U_23
_atom_site_aniso_U_13
_atom_site_aniso_U_12
C1 0.0340(16) 0.0267(15) 0.0325(15) 0.0087(12) 0.0141(13) 0.0143(13)
C2 0.0378(17) 0.0423(18) 0.0453(19) 0.0160(15) 0.0230(15) 0.0177(15)
C3 0.0303(16) 0.0325(16) 0.0461(18) 0.0127(14) 0.0200(14) 0.0143(13)
C4 0.049(2) 0.053(2) 0.061(2) 0.0179(18) 0.0292(18) 0.0298(18)
C5 0.049(2) 0.065(2) 0.063(2) 0.0249(19) 0.0222(18) 0.0397(19)
C6 0.052(2) 0.0426(19) 0.051(2) 0.0207(16) 0.0174(17) 0.0268(17)
C7 0.0295(15) 0.0373(17) 0.0338(16) 0.0163(14) 0.0111(13) 0.0110(13)
C8 0.0316(16) 0.0445(18) 0.0322(16) 0.0147(14) 0.0115(13) 0.0167(14)
C9 0.0444(19) 0.051(2) 0.0346(17) 0.0166(15) 0.0209(15) 0.0241(16)
C10 0.058(2) 0.058(2) 0.047(2) 0.0104(18) 0.0260(18) 0.0286(19)
N1 0.0273(13) 0.0361(14) 0.0341(13) 0.0137(11) 0.0128(11) 0.0133(11)
N2 0.0331(14) 0.0431(15) 0.0322(14) 0.0124(12) 0.0106(11) 0.0079(12)
N3 0.0259(13) 0.0391(14) 0.0314(13) 0.0126(11) 0.0084(10) 0.0086(11)
O1 0.0438(14) 0.0795(18) 0.0454(14) 0.0086(13) 0.0117(12) 0.0360(13)
C11 0.0354(17) 0.0285(15) 0.0313(16) 0.0091(13) 0.0097(13) 0.0123(13)
O11 0.0325(12) 0.0497(14) 0.0414(13) 0.0193(11) 0.0120(10) 0.0096(10)
O12 0.0333(12) 0.0581(15) 0.0417(13) 0.0276(12) 0.0113(10) 0.0095(11)
C12 0.042(2) 0.050(2) 0.040(2) 0.0170(18) 0.0117(16) 0.0179(17)
F11 0.080(5) 0.132(6) 0.061(4) 0.006(4) 0.007(3) 0.080(5)
F12 0.051(3) 0.094(6) 0.056(5) 0.058(4) -0.002(3) -0.002(4)
F13 0.080(6) 0.049(4) 0.060(5) -0.018(3) -0.022(4) 0.022(4)
C212 0.042(2) 0.050(2) 0.040(2) 0.0170(18) 0.0117(16) 0.0179(17)
F211 0.081(4) 0.073(4) 0.120(5) 0.010(4) -0.024(4) 0.054(3)
F212 0.071(3) 0.128(6) 0.036(2) 0.011(3) 0.006(2) 0.023(4)
F213 0.031(3) 0.115(6) 0.068(4) 0.065(4) -0.003(3) -0.015(4)

loop_
_atom_type_symbol
_atom_type_description
_atom_type_scat_dispersion_real
_atom_type_scat_dispersion_imag
_atom_type_scat_source
C C 0.0033 0.0016 'International Tables Vol C Tables 4.2.6.8 and 6.1.1.4'
H H 0.0000 0.0000 'International Tables Vol C Tables 4.2.6.8 and 6.1.1.4'
N N 0.0061 0.0033 'International Tables Vol C Tables 4.2.6.8 and 6.1.1.4'
O O 0.0106 0.0060 'International Tables Vol C Tables 4.2.6.8 and 6.1.1.4'
F F 0.0171 0.0103 'International Tables Vol C Tables 4.2.6.8 and 6.1.1.4'

loop_
_geom_angle_atom_site_label_1
_geom_angle_atom_site_label_2
_geom_angle_atom_site_label_3
_geom_angle
_geom_angle_site_symmetry_1
_geom_angle_site_symmetry_3
N3 C1 N1 125.6(3) . .
N3 C1 N2 122.4(3) . .
N1 C1 N2 112.0(2) . .
N2 C2 C3 103.3(2) . .
N2 C2 H2A 111.1 . .
C3 C2 H2A 111.1 . .
N2 C2 H2B 111.1 . .
C3 C2 H2B 111.1 . .
H2A C2 H2B 109.1 . .
N1 C3 C4 109.7(2) . .
N1 C3 C2 102.5(2) . .
C4 C3 C2 114.9(3) . .
N1 C3 H3 109.8 . .
C4 C3 H3 109.8 . .
C2 C3 H3 109.8 . .
C3 C4 C5 110.5(3) . .
C3 C4 H4A 109.5 . .
C5 C4 H4A 109.5 . .
C3 C4 H4B 109.5 . .
C5 C4 H4B 109.5 . .
H4A C4 H4B 108.1 . .
C6 C5 C4 110.1(3) . .
C6 C5 H5A 109.6 . .
C4 C5 H5A 109.6 . .
C6 C5 H5B 109.6 . .
C4 C5 H5B 109.6 . .
H5A C5 H5B 108.2 . .
C5 C6 C7 112.5(3) . .
C5 C6 H6A 109.1 . .
C7 C6 H6A 109.1 . .
C5 C6 H6B 109.1 . .
C7 C6 H6B 109.1 . .
H6A C6 H6B 107.8 . .
N1 C7 C8 111.1(2) . .
N1 C7 C6 108.4(2) . .
C8 C7 C6 112.6(2) . .
N1 C7 H7 108.2 . .
C8 C7 H7 108.2 . .
C6 C7 H7 108.2 . .
C9 C8 C7 114.7(2) . .
C9 C8 H8A 108.6 . .
C7 C8 H8A 108.6 . .
C9 C8 H8B 108.6 . .
C7 C8 H8B 108.6 . .
H8A C8 H8B 107.6 . .
O1 C9 C10 121.9(3) . .
O1 C9 C8 121.7(3) . .
C10 C9 C8 116.4(3) . .
C9 C10 H10A 109.5 . .
C9 C10 H10B 109.5 . .
H10A C10 H10B 109.5 . .
C9 C10 H10C 109.5 . .
H10A C10 H10C 109.5 . .
H10B C10 H10C 109.5 . .
C1 N1 C7 127.3(2) . .
C1 N1 C3 110.6(2) . .
C7 N1 C3 120.9(2) . .
C1 N2 C2 111.3(2) . .
C1 N2 H2 124.3 . .
C2 N2 H2 124.3 . .
C1 N3 H3A 120.0 . .
C1 N3 H3B 120.0 . .
H3A N3 H3B 120.0 . .
O12 C11 O11 129.6(3) . .
O12 C11 C212 117.8(4) . .
O11 C11 C212 112.6(4) . .
O12 C11 C12 112.1(5) . .
O11 C11 C12 118.2(5) . .
C212 C11 C12 6.7(8) . .
F13 C12 F11 101.7(9) . .
F13 C12 F12 107.6(11) . .
F11 C12 F12 108.4(10) . .
F13 C12 C11 112.2(10) . .
F11 C12 C11 113.4(8) . .
F12 C12 C11 112.8(8) . .
F213 C212 F211 110.3(9) . .
F213 C212 F212 102.8(8) . .
F211 C212 F212 105.6(8) . .
F213 C212 C11 113.9(8) . .
F211 C212 C11 110.7(7) . .
F212 C212 C11 113.1(7) . .

loop_
_geom_bond_atom_site_label_1
_geom_bond_atom_site_label_2
_geom_bond_distance
_geom_bond_site_symmetry_2
C1 N3 1.324(3) .
C1 N1 1.327(4) .
C1 N2 1.328(4) .
C2 N2 1.456(4) .
C2 C3 1.542(4) .
C2 H2A 0.9900 .
C2 H2B 0.9900 .
C3 N1 1.481(3) .
C3 C4 1.517(4) .
C3 H3 1.0000 .
C4 C5 1.528(5) .
C4 H4A 0.9900 .
C4 H4B 0.9900 .
C5 C6 1.523(5) .
C5 H5A 0.9900 .
C5 H5B 0.9900 .
C6 C7 1.529(4) .
C6 H6A 0.9900 .
C6 H6B 0.9900 .
C7 N1 1.463(3) .
C7 C8 1.528(4) .
C7 H7 1.0000 .
C8 C9 1.506(4) .
C8 H8A 0.9900 .
C8 H8B 0.9900 .
C9 O1 1.214(4) .
C9 C10 1.502(5) .
C10 H10A 0.9800 .
C10 H10B 0.9800 .
C10 H10C 0.9800 .
N2 H2 0.8800 .
N3 H3A 0.8800 .
N3 H3B 0.8800 .
C11 O12 1.234(3) .
C11 O11 1.237(3) .
C11 C212 1.535(9) .
C11 C12 1.540(11) .
C12 F13 1.311(11) .
C12 F11 1.312(12) .
C12 F12 1.305(11) .
C212 F213 1.297(9) .
C212 F211 1.305(10) .
C212 F212 1.321(10) .

loop_
_geom_hbond_atom_site_label_D
_geom_hbond_atom_site_label_H
_geom_hbond_atom_site_label_A
_geom_hbond_distance_DH
_geom_hbond_distance_HA
_geom_hbond_distance_DA
_geom_hbond_angle_DHA
_geom_hbond_site_symmetry_A
N2 H2 O11 0.88 1.95 2.805(3) 162.4 .
N3 H3B O12 0.88 1.96 2.836(3) 177.0 .
N3 H3A O12 0.88 2.14 2.914(3) 147.1 2_556
